data_2218155
loop_
_publ_author_name
'Wang, Bin'
'Wan, Rong'
'Yin, Li-He'
'Han, Feng'
'Wang, Jin-Tang'

_publ_section_title Dichloridobis(5-<i>m</i>-tolyl-1,3,4-thiadiazol-2-ylamine-\k<i>N</i>^3^)zinc(II)
_journal_coeditor_code HK2454
_journal_issue 5
_journal_name_full 'Acta Crystallographica Section E'
_journal_page_first m692
_journal_page_last m693
_journal_paper_doi 10.1107/S160053680801057X
_journal_volume 64
_journal_year 2008
_chemical_formula_iupac '[Zn Cl2 (C9 H9 N3 S)2]'
_chemical_formula_moiety 'C18 H18 Cl2 N6 S2 Zn'
_chemical_formula_sum 'C18 H18 Cl2 N6 S2 Zn'
_chemical_formula_weight 518.77
_chemical_melting_point 453
_chemical_name_systematic
;
Dichloridobis(5-<i>m</i>-tolyl-1,3,4-thiadiazol-2-ylamine-\kN^3^)zinc(II)
;
_space_group_IT_number 14
_symmetry_cell_setting monoclinic
_symmetry_space_group_name_Hall '-P 2ybc'
_symmetry_space_group_name_H-M 'P 1 21/c 1'
_atom_sites_solution_hydrogens geom
_atom_sites_solution_primary direct
_atom_sites_solution_secondary difmap
_audit_creation_method SHELXL-97
_cell_angle_alpha 90.00
_cell_angle_beta 90.10(3)
_cell_angle_gamma 90.00
_cell_formula_units_Z 4
_cell_length_a 10.826(2)
_cell_length_b 11.233(2)
_cell_length_c 17.892(4)
_cell_measurement_reflns_used 25
_cell_measurement_temperature 298(2)
_cell_measurement_theta_max 13
_cell_measurement_theta_min 10
_cell_volume 2175.8(7)
_computing_cell_refinement 'CAD-4 Software (Enraf--Nonius, 1989)'
_computing_data_collection 'CAD-4 Software (Enraf--Nonius, 1989)'
_computing_data_reduction 'XCAD4 (Harms & Wocadlo, 1995)'
_computing_molecular_graphics 'SHELXTL (Sheldrick, 2008)'
_computing_publication_material 'SHELXTL (Sheldrick, 2008)'
_computing_structure_refinement 'SHELXL97 (Sheldrick, 2008)'
_computing_structure_solution 'SHELXS97 (Sheldrick, 2008)'
_diffrn_ambient_temperature 298(2)
_diffrn_measured_fraction_theta_full 0.998
_diffrn_measured_fraction_theta_max 0.998
_diffrn_measurement_device_type 'Enraf--Nonius CAD-4'
_diffrn_measurement_method \w/2\q
_diffrn_radiation_monochromator graphite
_diffrn_radiation_source 'fine-focus sealed tube'
_diffrn_radiation_type MoK\a
_diffrn_radiation_wavelength 0.71073
_diffrn_reflns_av_R_equivalents 0.0000
_diffrn_reflns_av_sigmaI/netI 0.0510
_diffrn_reflns_limit_h_max 12
_diffrn_reflns_limit_h_min -12
_diffrn_reflns_limit_k_max 13
_diffrn_reflns_limit_k_min 0
_diffrn_reflns_limit_l_max 21
_diffrn_reflns_limit_l_min 0
_diffrn_reflns_number 3917
_diffrn_reflns_theta_full 25.20
_diffrn_reflns_theta_max 25.20
_diffrn_reflns_theta_min 1.88
_diffrn_standards_decay_% 0
_diffrn_standards_interval_time 120
_diffrn_standards_number 3
_exptl_absorpt_coefficient_mu 1.584
_exptl_absorpt_correction_T_max 0.8577
_exptl_absorpt_correction_T_min 0.7424
_exptl_absorpt_correction_type psi-scan
_exptl_absorpt_process_details '(North <i>et al.</i>,  1968)'
_exptl_crystal_colour yellow
_exptl_crystal_density_diffrn 1.584
_exptl_crystal_density_method 'not measured'
_exptl_crystal_description block
_exptl_crystal_F_000 1056
_exptl_crystal_size_max 0.20
_exptl_crystal_size_mid 0.10
_exptl_crystal_size_min 0.10
_refine_diff_density_max 0.617
_refine_diff_density_min -0.968
_refine_ls_extinction_method none
_refine_ls_goodness_of_fit_ref 1.019
_refine_ls_hydrogen_treatment constr
_refine_ls_matrix_type full
_refine_ls_number_parameters 256
_refine_ls_number_reflns 3917
_refine_ls_restrained_S_all 1.048
_refine_ls_R_factor_all 0.1361
_refine_ls_R_factor_gt 0.0863
_refine_ls_shift/su_max 0.000
_refine_ls_shift/su_mean 0.000
_refine_ls_structure_factor_coef Fsqd
_refine_ls_weighting_details 'calc w=1/[\s^2^(Fo^2^)+(0.05P)^2^+19P] where P=(Fo^2^+2Fc^2^)/3'
_refine_ls_weighting_scheme calc
_refine_ls_wR_factor_gt 0.1786
_refine_ls_wR_factor_ref 0.2114
_reflns_number_gt 2310
_reflns_number_total 3917
_reflns_threshold_expression I>2\s(I)
_cod_data_source_file hk2454.cif
_cod_data_source_block I
_cod_original_sg_symbol_H-M 'P 21/c'
_cod_database_code 2218155
_cod_database_fobs_code 2218155

loop_
_symmetry_equiv_pos_as_xyz
'x, y, z'
'-x, y+1/2, -z+1/2'
'-x, -y, -z'
'x, -y-1/2, z-1/2'

loop_
_atom_site_type_symbol
_atom_site_label
_atom_site_fract_x
_atom_site_fract_y
_atom_site_fract_z
_atom_site_U_iso_or_equiv
_atom_site_adp_type
_atom_site_calc_flag
_atom_site_refinement_flags
_atom_site_occupancy
Zn Zn 0.06433(12) 0.26059(8) 0.14033(6) 0.0679(4) Uani d . 1
Cl Cl1 0.1115(3) 0.1322(2) 0.05026(15) 0.0820(8) Uani d . 1
Cl Cl2 0.1997(3) 0.26430(19) 0.23734(15) 0.0794(8) Uani d . 1
S S1 0.0144(3) 0.65934(18) 0.09796(14) 0.0734(8) Uani d . 1
S S2 -0.2594(3) 0.06983(19) 0.25635(15) 0.0797(9) Uani d U 1
N N1 0.1364(8) 0.4722(6) 0.0595(4) 0.065(2) Uani d D 1
N N2 0.0424(7) 0.4353(6) 0.1087(4) 0.065(2) Uani d D 1
N N3 -0.1161(10) 0.5103(6) 0.1810(5) 0.083(3) Uani d . 1
H H3B -0.1321 0.4410 0.1990 0.099 Uiso calc R 1
H H3C -0.1588 0.5710 0.1948 0.099 Uiso calc R 1
N N4 -0.1619(7) 0.2723(6) 0.2312(4) 0.0616(19) Uani d U 1
N N5 -0.0944(7) 0.1933(6) 0.1914(4) 0.0612(19) Uani d U 1
N N6 -0.0809(9) -0.0115(6) 0.1629(5) 0.088(3) Uani d . 1
H H6B -0.0187 0.0009 0.1341 0.106 Uiso calc R 1
H H6C -0.1088 -0.0826 0.1688 0.106 Uiso calc R 1
C C1 0.4997(13) 0.5883(12) -0.1215(8) 0.114(5) Uani d . 1
H H1B 0.4935 0.5048 -0.1107 0.171 Uiso calc R 1
H H1C 0.5790 0.6171 -0.1058 0.171 Uiso calc R 1
H H1D 0.4903 0.6007 -0.1743 0.171 Uiso calc R 1
C C2 0.4016(12) 0.6533(9) -0.0812(6) 0.082(3) Uani d . 1
C C3 0.3158(11) 0.5948(9) -0.0373(6) 0.080(3) Uani d . 1
H H3A 0.3226 0.5125 -0.0335 0.096 Uiso calc R 1
C C4 0.2196(12) 0.6500(8) 0.0019(5) 0.077(3) Uani d . 1
C C5 0.2031(9) 0.7744(8) -0.0049(6) 0.068(3) Uani d . 1
H H5A 0.1390 0.8141 0.0191 0.081 Uiso calc R 1
C C6 0.2915(11) 0.8363(10) -0.0513(7) 0.085(3) Uani d . 1
H H6A 0.2846 0.9181 -0.0579 0.102 Uiso calc R 1
C C7 0.3826(13) 0.7774(10) -0.0845(7) 0.086(3) Uani d . 1
H H7A 0.4386 0.8218 -0.1123 0.104 Uiso calc R 1
C C8 0.1285(11) 0.5868(7) 0.0515(5) 0.071(3) Uani d . 1
C C9 -0.0319(12) 0.5226(7) 0.1353(6) 0.068(3) Uani d . 1
C C10 -0.6334(10) 0.2481(11) 0.4112(7) 0.092 Uani d . 1
H H10A -0.6745 0.2995 0.4461 0.138 Uiso calc R 1
H H10B -0.6150 0.1735 0.4350 0.138 Uiso calc R 1
H H10C -0.6861 0.2344 0.3689 0.138 Uiso calc R 1
C C11 -0.5168(9) 0.3049(9) 0.3860(6) 0.069(2) Uani d DU 1
C C12 -0.4872(10) 0.4201(9) 0.4035(5) 0.071(2) Uani d DU 1
H H12A -0.5399 0.4636 0.4341 0.085 Uiso calc R 1
C C13 -0.3872(10) 0.4703(9) 0.3782(6) 0.079(3) Uani d DU 1
H H13A -0.3711 0.5494 0.3901 0.095 Uiso calc R 1
C C14 -0.3029(10) 0.4072(8) 0.3333(6) 0.071(3) Uani d DU 1
H H14A -0.2292 0.4407 0.3169 0.085 Uiso calc R 1
C C15 -0.3377(9) 0.2900(7) 0.3149(5) 0.060(2) Uani d DU 1
C C16 -0.4505(10) 0.2402(8) 0.3390(5) 0.070(2) Uani d DU 1
H H16A -0.4769 0.1658 0.3227 0.084 Uiso calc R 1
C C17 -0.2499(9) 0.2250(7) 0.2652(5) 0.057(2) Uani d U 1
C C18 -0.1351(9) 0.0809(8) 0.1990(6) 0.063(2) Uani d U 1

loop_
_atom_site_aniso_label
_atom_site_aniso_U_11
_atom_site_aniso_U_22
_atom_site_aniso_U_33
_atom_site_aniso_U_12
_atom_site_aniso_U_13
_atom_site_aniso_U_23
Zn 0.1219(10) 0.0225(5) 0.0593(7) 0.0009(5) -0.0147(6) 0.0037(5)
Cl1 0.134(2) 0.0377(12) 0.0743(17) 0.0062(14) -0.0046(16) -0.0073(11)
Cl2 0.134(2) 0.0332(11) 0.0712(16) -0.0054(13) -0.0253(15) 0.0062(11)
S1 0.134(2) 0.0210(10) 0.0646(15) 0.0045(12) -0.0170(15) 0.0042(10)
S2 0.146(3) 0.0255(11) 0.0671(16) -0.0043(13) -0.0155(16) 0.0022(11)
N1 0.114(7) 0.035(4) 0.046(4) -0.009(4) -0.003(4) 0.001(3)
N2 0.114(7) 0.022(3) 0.059(5) 0.010(4) -0.013(5) -0.003(3)
N3 0.159(9) 0.024(4) 0.066(6) -0.001(5) -0.011(6) 0.004(4)
N4 0.084(5) 0.037(3) 0.064(4) -0.002(3) -0.003(4) -0.001(3)
N5 0.095(5) 0.033(3) 0.055(4) 0.004(3) -0.002(4) 0.000(3)
N6 0.130(8) 0.025(4) 0.110(7) 0.000(4) -0.002(6) -0.008(4)
C1 0.130(11) 0.082(9) 0.130(12) 0.000(8) 0.006(9) -0.015(9)
C2 0.125(10) 0.058(6) 0.064(6) -0.028(6) 0.014(6) 0.005(5)
C3 0.127(9) 0.041(5) 0.072(7) 0.003(6) -0.010(7) -0.017(5)
C4 0.146(10) 0.037(5) 0.047(5) -0.014(6) -0.032(6) 0.004(4)
C5 0.074(6) 0.040(5) 0.090(7) 0.000(4) -0.013(5) 0.007(5)
C6 0.094(8) 0.049(6) 0.112(9) -0.024(6) -0.020(7) 0.029(6)
C7 0.119(10) 0.055(6) 0.085(8) -0.006(7) -0.020(7) 0.019(6)
C8 0.131(9) 0.030(4) 0.052(5) -0.009(5) -0.030(6) 0.008(4)
C9 0.129(9) 0.024(4) 0.051(6) -0.002(5) -0.022(6) 0.002(4)
C10 0.092 0.092 0.092 0.000 0.000 0.000
C11 0.072(5) 0.059(5) 0.077(6) -0.006(4) -0.020(4) 0.004(4)
C12 0.084(6) 0.060(5) 0.069(6) 0.007(4) -0.007(4) -0.007(4)
C13 0.091(6) 0.056(5) 0.090(6) 0.001(4) -0.004(5) -0.013(5)
C14 0.094(6) 0.043(4) 0.076(6) -0.002(4) -0.002(5) -0.002(4)
C15 0.094(5) 0.037(4) 0.049(5) 0.017(4) -0.011(4) -0.004(4)
C16 0.105(6) 0.045(4) 0.061(5) -0.003(4) -0.014(4) 0.002(4)
C17 0.094(5) 0.034(4) 0.043(4) -0.003(4) -0.006(4) -0.007(3)
C18 0.074(5) 0.037(4) 0.077(5) 0.003(4) -0.025(4) -0.004(4)

loop_
_atom_type_symbol
_atom_type_description
_atom_type_scat_dispersion_real
_atom_type_scat_dispersion_imag
_atom_type_scat_source
C C 0.0033 0.0016 'International Tables Vol C Tables 4.2.6.8 and 6.1.1.4'
H H 0.0000 0.0000 'International Tables Vol C Tables 4.2.6.8 and 6.1.1.4'
N N 0.0061 0.0033 'International Tables Vol C Tables 4.2.6.8 and 6.1.1.4'
S S 0.1246 0.1234 'International Tables Vol C Tables 4.2.6.8 and 6.1.1.4'
Cl Cl 0.1484 0.1585 'International Tables Vol C Tables 4.2.6.8 and 6.1.1.4'
Zn Zn 0.2839 1.4301 'International Tables Vol C Tables 4.2.6.8 and 6.1.1.4'

loop_
_geom_angle_atom_site_label_1
_geom_angle_atom_site_label_2
_geom_angle_atom_site_label_3
_geom_angle
_geom_angle_publ_flag
N2 Zn N5 111.8(3) yes
N2 Zn Cl1 116.5(2) yes
N5 Zn Cl1 105.8(2) yes
N2 Zn Cl2 105.5(2) yes
N5 Zn Cl2 101.7(2) yes
Cl1 Zn Cl2 114.67(12) yes
C8 S1 C9 88.6(5) ?
C18 S2 C17 86.3(4) ?
C8 N1 N2 108.2(8) ?
C9 N2 N1 115.8(7) ?
C9 N2 Zn 131.5(6) ?
N1 N2 Zn 111.7(5) ?
C9 N3 H3B 120.0 ?
C9 N3 H3C 120.0 ?
H3B N3 H3C 120.0 ?
C17 N4 N5 112.9(7) ?
C18 N5 N4 112.7(8) ?
C18 N5 Zn 130.8(7) ?
N4 N5 Zn 116.0(5) ?
C18 N6 H6B 120.0 ?
C18 N6 H6C 120.0 ?
H6B N6 H6C 120.0 ?
C2 C1 H1B 109.5 ?
C2 C1 H1C 109.5 ?
H1B C1 H1C 109.5 ?
C2 C1 H1D 109.5 ?
H1B C1 H1D 109.5 ?
H1C C1 H1D 109.5 ?
C3 C2 C7 113.3(11) ?
C3 C2 C1 121.8(10) ?
C7 C2 C1 124.9(11) ?
C2 C3 C4 125.1(10) ?
C2 C3 H3A 117.5 ?
C4 C3 H3A 117.5 ?
C3 C4 C5 119.2(10) ?
C3 C4 C8 125.1(9) ?
C5 C4 C8 115.7(10) ?
C4 C5 C6 116.1(10) ?
C4 C5 H5A 121.9 ?
C6 C5 H5A 121.9 ?
C7 C6 C5 120.7(10) ?
C7 C6 H6A 119.7 ?
C5 C6 H6A 119.7 ?
C6 C7 C2 125.6(12) ?
C6 C7 H7A 117.2 ?
C2 C7 H7A 117.2 ?
N1 C8 C4 119.3(10) ?
N1 C8 S1 118.0(8) ?
C4 C8 S1 122.7(7) ?
N3 C9 N2 126.2(9) ?
N3 C9 S1 124.4(8) ?
N2 C9 S1 109.4(8) ?
C11 C10 H10A 109.5 ?
C11 C10 H10B 109.5 ?
H10A C10 H10B 109.5 ?
C11 C10 H10C 109.5 ?
H10A C10 H10C 109.5 ?
H10B C10 H10C 109.5 ?
C16 C11 C12 122.4(10) ?
C16 C11 C10 114.8(10) ?
C12 C11 C10 122.4(10) ?
C13 C12 C11 121.7(10) ?
C13 C12 H12A 119.2 ?
C11 C12 H12A 119.2 ?
C12 C13 C14 121.3(10) ?
C12 C13 H13A 119.3 ?
C14 C13 H13A 119.3 ?
C15 C14 C13 115.5(10) ?
C15 C14 H14A 122.3 ?
C13 C14 H14A 122.3 ?
C14 C15 C16 122.0(9) ?
C14 C15 C17 115.2(9) ?
C16 C15 C17 122.7(8) ?
C11 C16 C15 116.6(9) ?
C11 C16 H16A 121.7 ?
C15 C16 H16A 121.7 ?
N4 C17 C15 124.6(8) ?
N4 C17 S2 115.1(7) ?
C15 C17 S2 120.2(7) ?
N5 C18 N6 121.9(9) ?
N5 C18 S2 113.0(7) ?
N6 C18 S2 125.1(7) ?

loop_
_geom_bond_atom_site_label_1
_geom_bond_atom_site_label_2
_geom_bond_distance
_geom_bond_publ_flag
Zn Cl1 2.223(3) yes
Zn Cl2 2.270(3) yes
Zn N2 2.056(6) yes
Zn N5 2.089(8) yes
S1 C8 1.698(11) ?
S1 C9 1.748(9) ?
S2 C18 1.699(11) ?
S2 C17 1.753(8) ?
N1 N2 1.410(8) ?
N1 C8 1.298(11) ?
N2 C9 1.355(12) ?
N3 H3B 0.8600 ?
N3 H3C 0.8600 ?
N4 C17 1.250(11) ?
N5 N4 1.353(10) ?
N5 C18 1.344(11) ?
N6 H6B 0.8600 ?
N6 H6C 0.8600 ?
C1 C2 1.478(16) ?
C1 H1B 0.9600 ?
C1 H1C 0.9600 ?
C1 H1D 0.9600 ?
C2 C3 1.383(14) ?
C2 C7 1.411(15) ?
C3 C4 1.402(15) ?
C3 H3A 0.9300 ?
C4 C5 1.414(12) ?
C4 C8 1.505(14) ?
C5 C6 1.446(14) ?
C5 H5A 0.9300 ?
C6 C7 1.328(15) ?
C6 H6A 0.9300 ?
C7 H7A 0.9300 ?
C9 N3 1.234(13) ?
C10 C11 1.485(14) ?
C10 H10A 0.9600 ?
C10 H10B 0.9600 ?
C10 H10C 0.9600 ?
C11 C16 1.324(11) ?
C11 C12 1.370(13) ?
C12 C13 1.302(14) ?
C12 H12A 0.9300 ?
C13 C14 1.409(13) ?
C13 H13A 0.9300 ?
C14 C15 1.408(12) ?
C14 H14A 0.9300 ?
C15 C16 1.411(13) ?
C15 C17 1.494(12) ?
C16 H16A 0.9300 ?
C18 N6 1.357(12) ?

loop_
_geom_hbond_atom_site_label_D
_geom_hbond_atom_site_label_H
_geom_hbond_atom_site_label_A
_geom_hbond_site_symmetry_A
_geom_hbond_distance_DH
_geom_hbond_distance_HA
_geom_hbond_distance_DA
_geom_hbond_angle_DHA
_geom_hbond_publ_flag
N3 H3B N4 . 0.86 2.01 2.864(10) 174.00 yes
N3 H3C Cl2 2_555 0.86 2.53 3.332(8) 156.00 yes
N6 H6B Cl1 . 0.86 2.53 3.320(9) 152.00 yes
N6 H6C Cl2 2_545 0.86 2.60 3.345(8) 146.00 yes
C5 H5A S1 . 0.93 2.62 3.040(10) 108.00 yes
C10 H10C Cl2 1_455 0.96 2.68 3.599(12) 161.00 yes
C16 H16A S2 . 0.93 2.85 3.184(10) 103.00 yes

loop_
_geom_torsion_atom_site_label_1
_geom_torsion_atom_site_label_2
_geom_torsion_atom_site_label_3
_geom_torsion_atom_site_label_4
_geom_torsion
N5 Zn N2 C9 25.7(10)
Cl1 Zn N2 C9 147.6(8)
Cl2 Zn N2 C9 -84.0(9)
N5 Zn N2 N1 -166.2(5)
Cl1 Zn N2 N1 -44.4(6)
Cl2 Zn N2 N1 84.1(5)
N2 Zn N5 C18 156.5(8)
Cl1 Zn N5 C18 28.7(9)
Cl2 Zn N5 C18 -91.4(8)
N2 Zn N5 N4 -32.2(7)
Cl1 Zn N5 N4 -160.0(6)
Cl2 Zn N5 N4 79.9(6)
C8 N1 N2 C9 0.2(11)
C8 N1 N2 Zn -169.9(6)
C18 N5 N4 C17 -1.7(12)
Zn N5 N4 C17 -174.6(6)
C7 C2 C3 C4 -1.0(17)
C1 C2 C3 C4 -179.3(11)
C2 C3 C4 C5 2.6(17)
C2 C3 C4 C8 -178.1(10)
C3 C4 C5 C6 -1.8(15)
C8 C4 C5 C6 178.9(9)
C4 C5 C6 C7 -0.4(16)
C5 C6 C7 C2 2(2)
C3 C2 C7 C6 -1.5(19)
C1 C2 C7 C6 176.8(13)
C3 C4 C8 N1 -0.5(15)
C5 C4 C8 N1 178.8(9)
C3 C4 C8 S1 179.6(8)
C5 C4 C8 S1 -1.1(13)
C9 S1 C8 N1 0.7(8)
C9 S1 C8 C4 -179.4(8)
N1 N2 C9 N3 -177.0(10)
Zn N2 C9 N3 -9.3(16)
N1 N2 C9 S1 0.3(10)
Zn N2 C9 S1 167.9(5)
C8 S1 C9 N3 176.8(10)
C8 S1 C9 N2 -0.5(7)
C16 C11 C12 C13 -4.5(13)
C10 C11 C12 C13 -177.0(10)
C11 C12 C13 C14 -1.7(13)
C12 C13 C14 C15 3.2(14)
C13 C14 C15 C16 0.9(14)
C13 C14 C15 C17 178.1(8)
C12 C11 C16 C15 8.2(14)
C10 C11 C16 C15 -178.8(9)
C14 C15 C16 C11 -6.5(14)
C17 C15 C16 C11 176.6(8)
N5 N4 C17 C15 178.4(8)
N5 N4 C17 S2 2.6(11)
C14 C15 C17 N4 -11.5(14)
C16 C15 C17 N4 165.6(9)
C14 C15 C17 S2 164.0(7)
C16 C15 C17 S2 -18.8(12)
C18 S2 C17 N4 -2.2(8)
C18 S2 C17 C15 -178.2(8)
N4 N5 C18 N6 179.1(9)
Zn N5 C18 N6 -9.4(14)
N4 N5 C18 S2 0.0(10)
Zn N5 C18 S2 171.5(5)
C17 S2 C18 N5 1.1(7)
C17 S2 C18 N6 -178.0(9)
